data_7010977
loop_
_publ_author_name
'Jos\'e A. Montes'
'Susana Rodr\'iguez'
'Dami\'an Fern\'andez'
'M. In\'es Garc\'ia-Seijo'
'Robert O. Gould'
'M. Esther Garc\'ia-Fern\'andez'

_publ_section_title
;
 Comparative structural studies on silver(I) complexes with tripodal
 polyphosphines. Crystallographic characterisation of the first
 infinite chain structures in 2 &#x2236; 1 adducts of silver(I) halides
 with 1,1,1-tris(diphenylphosphinomethyl)ethane
;
_journal_issue 6
_journal_name_full 'J. Chem. Soc., Dalton Trans.'
_journal_page_first 1110
_journal_page_last 1118
_journal_paper_doi 10.1039/b106021j
_journal_year 2002
_chemical_formula_sum 'C42 H42 Ag Cl N P3'
_chemical_formula_weight 797.00
_chemical_name_systematic
; 
? 
;
_space_group_IT_number 1
_symmetry_cell_setting triclinic
_symmetry_space_group_name_Hall 'P 1'
_symmetry_space_group_name_H-M 'P 1'
_atom_sites_solution_hydrogens geom
_atom_sites_solution_primary direct
_atom_sites_solution_secondary difmap
_audit_creation_method SHELXL-97
_cell_angle_alpha 74.50(2)
_cell_angle_beta 80.92(2)
_cell_angle_gamma 79.66(2)
_cell_formula_units_Z 1
_cell_length_a 8.895(4)
_cell_length_b 10.339(4)
_cell_length_c 10.809(4)
_cell_measurement_reflns_used 32
_cell_measurement_temperature 293(2)
_cell_measurement_theta_max 16
_cell_measurement_theta_min 15
_cell_volume 936.0(7)
_computing_cell_refinement 'Stoe DIF4'
_computing_data_collection 'Stoe DIF4'
_computing_data_reduction 'Stoe REDU4'
_computing_molecular_graphics 'Bruker SHELXTL'
_computing_publication_material 'Bruker SHELXTL'
_computing_structure_refinement 'SHELXL-97 (Sheldrick, 1997)'
_computing_structure_solution 'SHELXS-97 (Sheldrick, 1990)'
_diffrn_ambient_temperature 293(2)
_diffrn_measured_fraction_theta_full 0.997
_diffrn_measured_fraction_theta_max 0.997
_diffrn_measurement_device_type 'Stoe Stadi-4'
_diffrn_measurement_method '\w\q scans'
_diffrn_radiation_monochromator graphite
_diffrn_radiation_source 'fine-focus sealed tube'
_diffrn_radiation_type MoK\a
_diffrn_radiation_wavelength 0.71073
_diffrn_reflns_av_R_equivalents 0.0102
_diffrn_reflns_av_sigmaI/netI 0.0148
_diffrn_reflns_limit_h_max 10
_diffrn_reflns_limit_h_min -10
_diffrn_reflns_limit_k_max 12
_diffrn_reflns_limit_k_min -12
_diffrn_reflns_limit_l_max 12
_diffrn_reflns_limit_l_min -12
_diffrn_reflns_number 8884
_diffrn_reflns_theta_full 25.01
_diffrn_reflns_theta_max 25.01
_diffrn_reflns_theta_min 2.88
_diffrn_standards_number 3
_exptl_absorpt_coefficient_mu 0.769
_exptl_absorpt_correction_type none
_exptl_crystal_colour colourless
_exptl_crystal_density_diffrn 1.414
_exptl_crystal_density_method 'not measured'
_exptl_crystal_description rod
_exptl_crystal_F_000 410
_exptl_crystal_size_max 0.58
_exptl_crystal_size_mid 0.23
_exptl_crystal_size_min 0.19
_refine_diff_density_max 0.368
_refine_diff_density_min -0.606
_refine_diff_density_rms 0.043
_refine_ls_abs_structure_details 'Flack H D (1983), Acta Cryst. A39, 876-881'
_refine_ls_abs_structure_Flack -0.015(10)
_refine_ls_extinction_method none
_refine_ls_goodness_of_fit_ref 1.025
_refine_ls_hydrogen_treatment mixed
_refine_ls_matrix_type full
_refine_ls_number_parameters 433
_refine_ls_number_reflns 6564
_refine_ls_number_restraints 3
_refine_ls_restrained_S_all 1.025
_refine_ls_R_factor_all 0.0178
_refine_ls_R_factor_gt 0.0174
_refine_ls_shift/su_max 0.005
_refine_ls_shift/su_mean 0.001
_refine_ls_structure_factor_coef Fsqd
_refine_ls_weighting_details 'calc w=1/[\s^2^(Fo^2^)+(0.0328P)^2^+0.1370P] where P=(Fo^2^+2Fc^2^)/3'
_refine_ls_weighting_scheme calc
_refine_ls_wR_factor_gt 0.0454
_refine_ls_wR_factor_ref 0.0456
_reflns_number_gt 6498
_reflns_number_total 6564
_reflns_threshold_expression >2sigma(I)
_cod_data_source_file b106021j.txt
_cod_data_source_block agin01
_cod_depositor_comments
;
The following automatic conversions were performed:
'_symmetry_cell_setting' value 'Triclinic' changed to 'triclinic'
according to '/home/saulius/struct/CIF-dictionaries/cif_core.dic'
dictionary named 'cif_core.dic' version 2.4.1 from 2010-06-29.

Automatic conversion script
Id: cif_fix_enum 1527 2010-12-29 10:47:43Z saulius 
;
_cod_original_cell_volume 936.0(6)
_cod_original_sg_symbol_H-M P1
_cod_database_code 7010977

loop_
_symmetry_equiv_pos_as_xyz
'x, y, z'

loop_
_atom_site_label
_atom_site_type_symbol
_atom_site_fract_x
_atom_site_fract_y
_atom_site_fract_z
_atom_site_U_iso_or_equiv
_atom_site_adp_type
_atom_site_occupancy
_atom_site_symmetry_multiplicity
_atom_site_calc_flag
_atom_site_refinement_flags
_atom_site_disorder_assembly
_atom_site_disorder_group
Ag1 Ag 0.113001(8) 0.063138(8) 0.477246(8) 0.02169(5) Uani 1 1 d . . .
Cl1 Cl 0.34457(6) -0.09464(6) 0.58189(6) 0.03232(14) Uani 1 1 d . . .
N1 N -0.1831(2) 0.25385(18) 0.38308(17) 0.0203(4) Uani 1 1 d . . .
C14 C -0.2957(2) 0.0528(2) 0.5260(2) 0.0230(4) Uani 1 1 d . . .
H14A H -0.3809 0.0025 0.5364 0.028 Uiso 1 1 calc R . .
H14B H -0.3063 0.0915 0.5998 0.028 Uiso 1 1 calc R . .
C24 C -0.0381(2) 0.2208(2) 0.1734(2) 0.0254(4) Uani 1 1 d . . .
H24A H -0.0205 0.2673 0.0829 0.031 Uiso 1 1 calc R . .
H24B H -0.0913 0.1450 0.1790 0.031 Uiso 1 1 calc R . .
C34 C -0.0843(3) 0.4031(2) 0.4890(2) 0.0243(4) Uani 1 1 d . . .
H34A H -0.1181 0.4721 0.5371 0.029 Uiso 1 1 calc R . .
H34B H -0.0264 0.4436 0.4083 0.029 Uiso 1 1 calc R . .
C41 C -0.3035(2) 0.1680(2) 0.4017(2) 0.0243(4) Uani 1 1 d . . .
H41A H -0.2931 0.1290 0.3280 0.029 Uiso 1 1 calc R . .
H41B H -0.4034 0.2237 0.4056 0.029 Uiso 1 1 calc R . .
C42 C -0.1414(2) 0.3182(2) 0.2460(2) 0.0234(4) Uani 1 1 d . . .
H42A H -0.0886 0.3944 0.2401 0.028 Uiso 1 1 calc R . .
H42B H -0.2346 0.3532 0.2047 0.028 Uiso 1 1 calc R . .
C43 C -0.2247(2) 0.3552(2) 0.4600(2) 0.0235(4) Uani 1 1 d . . .
H43A H -0.2834 0.3165 0.5409 0.028 Uiso 1 1 calc R . .
H43B H -0.2899 0.4327 0.4135 0.028 Uiso 1 1 calc R . .
P1 P -0.11373(6) -0.06420(5) 0.52264(5) 0.01865(11) Uani 1 1 d . . .
C11A C -0.1390(3) -0.1939(2) 0.6744(2) 0.0201(5) Uani 1 1 d . . .
C12A C -0.2786(3) -0.2429(2) 0.7237(2) 0.0257(5) Uani 1 1 d . . .
H12A H -0.3642 -0.2102 0.6789 0.031 Uiso 1 1 calc R . .
C13A C -0.2886(3) -0.3411(2) 0.8402(2) 0.0303(5) Uani 1 1 d . . .
H13A H -0.3815 -0.3737 0.8729 0.036 Uiso 1 1 calc R . .
C14A C -0.1637(3) -0.3902(2) 0.9073(2) 0.0307(6) Uani 1 1 d . . .
H14C H -0.1723 -0.4556 0.9851 0.037 Uiso 1 1 calc R . .
C15A C -0.0247(3) -0.3429(2) 0.8598(2) 0.0339(5) Uani 1 1 d . . .
H15A H 0.0601 -0.3760 0.9056 0.041 Uiso 1 1 calc R . .
C16A C -0.0124(3) -0.2448(2) 0.7423(2) 0.0263(5) Uani 1 1 d . . .
H16A H 0.0812 -0.2136 0.7096 0.032 Uiso 1 1 calc R . .
C11B C -0.1306(3) -0.1550(2) 0.4022(2) 0.0260(5) Uani 1 1 d . . .
C12B C 0.0022(4) -0.1884(3) 0.3227(3) 0.0373(7) Uani 1 1 d . . .
H12B H 0.0952 -0.1649 0.3317 0.045 Uiso 1 1 calc R . .
C13B C -0.0052(5) -0.2574(3) 0.2293(3) 0.0577(9) Uani 1 1 d . . .
H13B H 0.0826 -0.2786 0.1750 0.069 Uiso 1 1 calc R . .
C14B C -0.1431(6) -0.2939(3) 0.2181(3) 0.0620(10) Uani 1 1 d . . .
H14D H -0.1478 -0.3396 0.1559 0.074 Uiso 1 1 calc R . .
C15B C -0.2747(5) -0.2634(3) 0.2982(3) 0.0534(8) Uani 1 1 d . . .
H15B H -0.3664 -0.2906 0.2911 0.064 Uiso 1 1 calc R . .
C16B C -0.2697(3) -0.1922(3) 0.3891(3) 0.0381(6) Uani 1 1 d . . .
H16B H -0.3587 -0.1692 0.4413 0.046 Uiso 1 1 calc R . .
P2 P 0.14958(6) 0.15480(5) 0.23594(5) 0.02242(11) Uani 1 1 d . . .
C21A C 0.2434(3) 0.0526(2) 0.1226(2) 0.0271(5) Uani 1 1 d . . .
C22A C 0.1807(3) 0.0469(3) 0.0155(2) 0.0412(6) Uani 1 1 d . . .
H22A H 0.0845 0.0959 -0.0010 0.049 Uiso 1 1 calc R . .
C23A C 0.2587(4) -0.0309(3) -0.0681(3) 0.0467(7) Uani 1 1 d . . .
H23A H 0.2135 -0.0361 -0.1382 0.056 Uiso 1 1 calc R . .
C24A C 0.4022(3) -0.0997(3) -0.0465(3) 0.0450(7) Uani 1 1 d . . .
H24C H 0.4571 -0.1479 -0.1046 0.054 Uiso 1 1 calc R . .
C25A C 0.4654(3) -0.0977(3) 0.0609(3) 0.0485(8) Uani 1 1 d . . .
H25A H 0.5619 -0.1467 0.0762 0.058 Uiso 1 1 calc R . .
C26A C 0.3859(3) -0.0227(3) 0.1477(3) 0.0383(6) Uani 1 1 d . . .
H26A H 0.4282 -0.0233 0.2213 0.046 Uiso 1 1 calc R . .
C21B C 0.2501(2) 0.3040(2) 0.1833(2) 0.0249(5) Uani 1 1 d . . .
C22B C 0.3053(3) 0.3478(3) 0.2755(2) 0.0298(6) Uani 1 1 d . . .
H22B H 0.2938 0.2993 0.3614 0.036 Uiso 1 1 calc R . .
C23B C 0.3777(3) 0.4629(3) 0.2423(3) 0.0391(6) Uani 1 1 d . . .
H23B H 0.4135 0.4916 0.3054 0.047 Uiso 1 1 calc R . .
C24B C 0.3957(3) 0.5342(3) 0.1138(3) 0.0377(6) Uani 1 1 d . . .
H24D H 0.4439 0.6114 0.0905 0.045 Uiso 1 1 calc R . .
C25B C 0.3431(3) 0.4918(3) 0.0211(3) 0.0369(6) Uani 1 1 d . . .
H25B H 0.3558 0.5406 -0.0647 0.044 Uiso 1 1 calc R . .
C26B C 0.2711(3) 0.3767(3) 0.0536(2) 0.0324(5) Uani 1 1 d . . .
H26B H 0.2370 0.3480 -0.0103 0.039 Uiso 1 1 calc R . .
P3 P 0.04127(6) 0.26204(5) 0.58306(5) 0.02088(11) Uani 1 1 d . . .
C31A C -0.0800(2) 0.2217(2) 0.7388(2) 0.0241(4) Uani 1 1 d . . .
C32A C -0.1612(3) 0.3210(2) 0.7992(2) 0.0286(5) Uani 1 1 d . . .
H32A H -0.1496 0.4116 0.7638 0.034 Uiso 1 1 calc R . .
C33A C -0.2597(3) 0.2848(3) 0.9121(2) 0.0349(6) Uani 1 1 d . . .
H33A H -0.3142 0.3515 0.9516 0.042 Uiso 1 1 calc R . .
C34A C -0.2771(3) 0.1518(3) 0.9657(2) 0.0434(6) Uani 1 1 d . . .
H34C H -0.3437 0.1285 1.0410 0.052 Uiso 1 1 calc R . .
C35A C -0.1953(4) 0.0517(3) 0.9077(3) 0.0453(7) Uani 1 1 d . . .
H35A H -0.2063 -0.0388 0.9443 0.054 Uiso 1 1 calc R . .
C36A C -0.0968(3) 0.0873(3) 0.7946(2) 0.0329(5) Uani 1 1 d . . .
H36A H -0.0417 0.0201 0.7560 0.039 Uiso 1 1 calc R . .
C31B C 0.1893(3) 0.3444(3) 0.6177(2) 0.0262(5) Uani 1 1 d . . .
C32B C 0.3139(3) 0.2576(3) 0.6744(2) 0.0322(5) Uani 1 1 d . . .
H32B H 0.3178 0.1641 0.6908 0.039 Uiso 1 1 calc R . .
C33B C 0.4318(3) 0.3110(3) 0.7062(3) 0.0396(6) Uani 1 1 d . . .
H33B H 0.5122 0.2534 0.7467 0.047 Uiso 1 1 calc R . .
C34B C 0.4286(3) 0.4499(3) 0.6771(3) 0.0419(7) Uani 1 1 d . . .
H34D H 0.5077 0.4853 0.6978 0.050 Uiso 1 1 calc R . .
C35B C 0.3103(3) 0.5362(3) 0.6182(3) 0.0489(7) Uani 1 1 d . . .
H35B H 0.3106 0.6294 0.5973 0.059 Uiso 1 1 calc R . .
C36B C 0.1893(3) 0.4836(3) 0.5898(3) 0.0403(6) Uani 1 1 d . . .
H36B H 0.1079 0.5424 0.5519 0.048 Uiso 1 1 calc R . .

loop_
_atom_site_aniso_label
_atom_site_aniso_U_11
_atom_site_aniso_U_22
_atom_site_aniso_U_33
_atom_site_aniso_U_23
_atom_site_aniso_U_13
_atom_site_aniso_U_12
Ag1 0.01952(7) 0.02248(7) 0.02142(7) -0.00245(5) -0.00160(5) -0.00393(5)
Cl1 0.0189(3) 0.0277(3) 0.0485(4) -0.0031(3) -0.0102(2) -0.0028(2)
N1 0.0180(9) 0.0207(9) 0.0207(9) -0.0015(7) -0.0012(7) -0.0050(7)
C14 0.0187(10) 0.0220(10) 0.0275(11) -0.0029(9) -0.0020(8) -0.0057(8)
C24 0.0250(11) 0.0313(12) 0.0195(10) -0.0044(9) -0.0034(8) -0.0049(9)
C34 0.0295(11) 0.0179(10) 0.0248(10) -0.0038(8) -0.0042(8) -0.0031(8)
C41 0.0175(10) 0.0258(11) 0.0280(11) -0.0028(9) -0.0051(8) -0.0028(8)
C42 0.0235(10) 0.0234(10) 0.0199(10) 0.0018(8) -0.0056(8) -0.0025(8)
C43 0.0223(10) 0.0208(10) 0.0241(10) -0.0035(8) -0.0023(8) 0.0016(8)
P1 0.0166(2) 0.0194(3) 0.0188(3) -0.0023(2) -0.00123(19) -0.00417(19)
C11A 0.0237(12) 0.0193(10) 0.0173(10) -0.0067(8) 0.0000(9) -0.0020(9)
C12A 0.0210(10) 0.0250(11) 0.0276(11) -0.0015(9) 0.0006(8) -0.0051(8)
C13A 0.0329(12) 0.0253(11) 0.0279(12) -0.0031(9) 0.0103(9) -0.0089(9)
C14A 0.0520(16) 0.0226(12) 0.0168(12) -0.0010(9) -0.0048(11) -0.0090(11)
C15A 0.0397(13) 0.0291(13) 0.0313(12) 0.0012(10) -0.0139(11) -0.0053(10)
C16A 0.0254(11) 0.0206(11) 0.0306(12) -0.0005(9) -0.0066(10) -0.0036(9)
C11B 0.0372(12) 0.0202(10) 0.0195(10) -0.0019(8) -0.0056(9) -0.0039(9)
C12B 0.0506(17) 0.0255(13) 0.0314(14) -0.0065(11) 0.0045(12) -0.0024(12)
C13B 0.097(3) 0.0350(15) 0.0321(15) -0.0123(12) 0.0090(16) 0.0051(16)
C14B 0.126(3) 0.0323(15) 0.0334(16) -0.0101(12) -0.0264(19) -0.0080(18)
C15B 0.084(2) 0.0412(16) 0.0445(17) -0.0092(14) -0.0331(17) -0.0123(16)
C16B 0.0491(15) 0.0333(13) 0.0366(14) -0.0079(11) -0.0178(11) -0.0080(11)
P2 0.0207(3) 0.0247(3) 0.0190(3) -0.0011(2) -0.0006(2) -0.0038(2)
C21A 0.0276(12) 0.0217(11) 0.0259(12) -0.0005(9) 0.0052(9) -0.0030(9)
C22A 0.0443(15) 0.0457(15) 0.0290(13) -0.0116(11) -0.0049(11) 0.0097(12)
C23A 0.0657(19) 0.0405(15) 0.0292(13) -0.0115(11) -0.0007(12) 0.0047(14)
C24A 0.0553(17) 0.0306(13) 0.0380(15) -0.0064(11) 0.0196(13) -0.0026(12)
C25A 0.0372(15) 0.0330(15) 0.066(2) -0.0110(14) 0.0099(14) 0.0034(12)
C26A 0.0314(14) 0.0334(14) 0.0463(15) -0.0054(12) -0.0020(11) -0.0035(11)
C21B 0.0188(10) 0.0264(12) 0.0238(11) 0.0008(9) 0.0012(8) -0.0026(9)
C22B 0.0266(13) 0.0340(14) 0.0249(12) 0.0014(10) 0.0011(10) -0.0105(10)
C23B 0.0362(13) 0.0457(15) 0.0397(14) -0.0132(12) 0.0003(11) -0.0169(11)
C24B 0.0327(13) 0.0311(13) 0.0442(16) 0.0007(12) 0.0023(11) -0.0123(11)
C25B 0.0320(13) 0.0393(15) 0.0303(13) 0.0054(11) 0.0023(11) -0.0078(11)
C26B 0.0294(12) 0.0376(13) 0.0264(12) -0.0002(10) -0.0004(9) -0.0087(10)
P3 0.0221(3) 0.0188(3) 0.0221(3) -0.0047(2) -0.0038(2) -0.0033(2)
C31A 0.0248(11) 0.0266(11) 0.0225(10) -0.0063(9) -0.0062(8) -0.0049(9)
C32A 0.0284(12) 0.0311(12) 0.0278(11) -0.0087(9) -0.0051(9) -0.0045(9)
C33A 0.0308(13) 0.0479(16) 0.0296(12) -0.0172(12) -0.0014(10) -0.0051(12)
C34A 0.0494(16) 0.0618(17) 0.0245(13) -0.0129(12) 0.0060(11) -0.0281(14)
C35A 0.069(2) 0.0394(15) 0.0302(13) -0.0041(11) -0.0004(13) -0.0255(14)
C36A 0.0446(15) 0.0278(13) 0.0273(12) -0.0062(10) -0.0052(11) -0.0078(11)
C31B 0.0247(12) 0.0293(13) 0.0254(12) -0.0100(10) 0.0017(9) -0.0051(10)
C32B 0.0276(12) 0.0364(13) 0.0330(13) -0.0079(10) -0.0029(10) -0.0067(10)
C33B 0.0271(12) 0.0601(17) 0.0369(14) -0.0176(12) -0.0046(10) -0.0109(11)
C34B 0.0262(13) 0.0603(19) 0.0534(18) -0.0372(15) 0.0018(12) -0.0133(13)
C35B 0.0437(16) 0.0406(15) 0.075(2) -0.0331(15) 0.0018(14) -0.0169(13)
C36B 0.0338(13) 0.0307(13) 0.0615(17) -0.0184(12) -0.0084(12) -0.0045(10)

loop_
_atom_type_symbol
_atom_type_description
_atom_type_scat_dispersion_real
_atom_type_scat_dispersion_imag
_atom_type_scat_source
C C 0.0033 0.0016 'International Tables Vol C Tables 4.2.6.8 and 6.1.1.4'
H H 0.0000 0.0000 'International Tables Vol C Tables 4.2.6.8 and 6.1.1.4'
N N 0.0061 0.0033 'International Tables Vol C Tables 4.2.6.8 and 6.1.1.4'
P P 0.1023 0.0942 'International Tables Vol C Tables 4.2.6.8 and 6.1.1.4'
Cl Cl 0.1484 0.1585 'International Tables Vol C Tables 4.2.6.8 and 6.1.1.4'
Ag Ag -0.8971 1.1015 'International Tables Vol C Tables 4.2.6.8 and 6.1.1.4'

loop_
_geom_angle_atom_site_label_1
_geom_angle_atom_site_label_2
_geom_angle_atom_site_label_3
_geom_angle
_geom_angle_site_symmetry_1
_geom_angle_site_symmetry_3
_geom_angle_publ_flag
P2 Ag1 P1 105.63(3) . . ?
P2 Ag1 P3 108.66(3) . . ?
P1 Ag1 P3 108.16(3) . . ?
P2 Ag1 Cl1 116.76(3) . . ?
P1 Ag1 Cl1 109.32(3) . . ?
P3 Ag1 Cl1 108.03(3) . . ?
C41 N1 C43 111.87(17) . . ?
C41 N1 C42 112.46(17) . . ?
C43 N1 C42 111.10(17) . . ?
C41 C14 P1 112.04(14) . . ?
C42 C24 P2 113.55(15) . . ?
C43 C34 P3 111.51(15) . . ?
N1 C41 C14 112.50(17) . . ?
N1 C42 C24 112.88(17) . . ?
N1 C43 C34 112.65(17) . . ?
C11A P1 C11B 102.14(10) . . ?
C11A P1 C14 103.03(10) . . ?
C11B P1 C14 103.67(11) . . ?
C11A P1 Ag1 119.49(8) . . ?
C11B P1 Ag1 115.85(8) . . ?
C14 P1 Ag1 110.78(7) . . ?
C16A C11A C12A 119.3(2) . . ?
C16A C11A P1 117.62(17) . . ?
C12A C11A P1 123.12(18) . . ?
C13A C12A C11A 119.6(2) . . ?
C14A C13A C12A 120.9(2) . . ?
C13A C14A C15A 120.3(2) . . ?
C14A C15A C16A 119.5(2) . . ?
C11A C16A C15A 120.4(2) . . ?
C12B C11B C16B 119.8(2) . . ?
C12B C11B P1 117.7(2) . . ?
C16B C11B P1 122.48(18) . . ?
C11B C12B C13B 119.7(3) . . ?
C14B C13B C12B 119.7(3) . . ?
C13B C14B C15B 120.9(3) . . ?
C14B C15B C16B 119.9(3) . . ?
C15B C16B C11B 119.9(3) . . ?
C21A P2 C21B 102.32(11) . . ?
C21A P2 C24 101.33(11) . . ?
C21B P2 C24 102.55(11) . . ?
C21A P2 Ag1 123.75(8) . . ?
C21B P2 Ag1 113.78(8) . . ?
C24 P2 Ag1 110.52(7) . . ?
C22A C21A C26A 119.0(2) . . ?
C22A C21A P2 123.91(19) . . ?
C26A C21A P2 117.1(2) . . ?
C21A C22A C23A 121.2(3) . . ?
C24A C23A C22A 119.6(3) . . ?
C23A C24A C25A 120.1(2) . . ?
C24A C25A C26A 120.7(3) . . ?
C21A C26A C25A 119.3(3) . . ?
C22B C21B C26B 118.7(2) . . ?
C22B C21B P2 118.67(17) . . ?
C26B C21B P2 122.65(19) . . ?
C21B C22B C23B 121.4(2) . . ?
C24B C23B C22B 119.0(3) . . ?
C25B C24B C23B 120.5(2) . . ?
C24B C25B C26B 120.8(2) . . ?
C25B C26B C21B 119.7(2) . . ?
C31B P3 C31A 103.45(11) . . ?
C31B P3 C34 103.72(11) . . ?
C31A P3 C34 101.39(10) . . ?
C31B P3 Ag1 120.99(8) . . ?
C31A P3 Ag1 113.10(8) . . ?
C34 P3 Ag1 111.99(8) . . ?
C36A C31A C32A 119.0(2) . . ?
C36A C31A P3 118.12(17) . . ?
C32A C31A P3 122.84(17) . . ?
C33A C32A C31A 120.1(2) . . ?
C34A C33A C32A 120.6(3) . . ?
C33A C34A C35A 120.0(2) . . ?
C34A C35A C36A 119.8(3) . . ?
C31A C36A C35A 120.6(2) . . ?
C36B C31B C32B 118.6(2) . . ?
C36B C31B P3 125.4(2) . . ?
C32B C31B P3 116.0(2) . . ?
C33B C32B C31B 120.3(3) . . ?
C34B C33B C32B 119.7(3) . . ?
C35B C34B C33B 120.8(2) . . ?
C34B C35B C36B 119.8(3) . . ?
C31B C36B C35B 120.7(3) . . ?

loop_
_geom_bond_atom_site_label_1
_geom_bond_atom_site_label_2
_geom_bond_distance
_geom_bond_site_symmetry_2
_geom_bond_publ_flag
Ag1 P2 2.5158(10) . ?
Ag1 P1 2.5174(10) . ?
Ag1 P3 2.5494(10) . ?
Ag1 Cl1 2.5935(11) . ?
N1 C41 1.467(3) . ?
N1 C43 1.468(3) . ?
N1 C42 1.471(3) . ?
C14 C41 1.540(3) . ?
C14 P1 1.840(2) . ?
C24 C42 1.529(3) . ?
C24 P2 1.847(2) . ?
C34 C43 1.527(3) . ?
C34 P3 1.841(2) . ?
P1 C11A 1.832(2) . ?
P1 C11B 1.834(2) . ?
C11A C16A 1.388(3) . ?
C11A C12A 1.398(3) . ?
C12A C13A 1.392(3) . ?
C13A C14A 1.368(4) . ?
C14A C15A 1.384(4) . ?
C15A C16A 1.400(3) . ?
C11B C12B 1.394(4) . ?
C11B C16B 1.398(4) . ?
C12B C13B 1.398(4) . ?
C13B C14B 1.378(6) . ?
C14B C15B 1.383(6) . ?
C15B C16B 1.385(4) . ?
P2 C21A 1.834(2) . ?
P2 C21B 1.836(2) . ?
C21A C22A 1.381(4) . ?
C21A C26A 1.388(4) . ?
C22A C23A 1.391(4) . ?
C23A C24A 1.367(4) . ?
C24A C25A 1.374(5) . ?
C25A C26A 1.401(4) . ?
C21B C22B 1.384(4) . ?
C21B C26B 1.404(3) . ?
C22B C23B 1.390(4) . ?
C23B C24B 1.387(4) . ?
C24B C25B 1.368(4) . ?
C25B C26B 1.389(4) . ?
P3 C31B 1.824(3) . ?
P3 C31A 1.840(2) . ?
C31A C36A 1.385(3) . ?
C31A C32A 1.394(3) . ?
C32A C33A 1.391(3) . ?
C33A C34A 1.368(4) . ?
C34A C35A 1.388(4) . ?
C35A C36A 1.391(4) . ?
C31B C36B 1.389(4) . ?
C31B C32B 1.405(4) . ?
C32B C33B 1.395(4) . ?
C33B C34B 1.382(4) . ?
C34B C35B 1.370(5) . ?
C35B C36B 1.397(4) . ?
